data_7132347
loop_
_publ_author_name
'Kato, Hinako'
'Horii, Yoji'
'Noguchi, Mariko'
'Fujimori, Hiroki'
'Kajiwara, Takashi'

_publ_section_title
;
 Molecular elastic crystals exhibiting slow magnetic relaxations
;
_journal_name_full 'Chemical Communications'
_journal_paper_doi 10.1039/D3CC04770A
_journal_year 2023
_chemical_formula_sum 'C92 H116 Cu N4 O8'
_chemical_formula_weight 1469.42
_space_group_crystal_system triclinic
_space_group_IT_number 2
_space_group_name_Hall '-P 1'
_space_group_name_H-M_alt 'P -1'
_symmetry_cell_setting triclinic
_symmetry_space_group_name_H-M 'P -1'
_atom_sites_solution_hydrogens geom
_audit_creation_method SHELXL-2018/3
_audit_update_record
;
2023-09-06 deposited with the CCDC.	2023-11-15 downloaded from the CCDC.
;
_cell_angle_alpha 88.749(3)
_cell_angle_beta 82.945(5)
_cell_angle_gamma 81.204(4)
_cell_formula_units_Z 2
_cell_length_a 9.2898(6)
_cell_length_b 17.0160(6)
_cell_length_c 25.7914(12)
_cell_measurement_reflns_used 10394
_cell_measurement_temperature 153
_cell_measurement_theta_max 30.6220
_cell_measurement_theta_min 2.4320
_cell_volume 3998.5(4)
_computing_cell_refinement 'CrysAlisPro 1.171.42.49 (Rigaku OD, 2022)'
_computing_data_collection 'CrysAlisPro 1.171.42.49 (Rigaku OD, 2022)'
_computing_data_reduction 'CrysAlisPro 1.171.42.49 (Rigaku OD, 2022)'
_computing_molecular_graphics 'Yadokari-XG 2009 (Wakita Nemoto et al., 2009)'
_computing_publication_material 'Yadokari-XG 2009 (Wakita,Nemoto et al., 2009)'
_computing_structure_refinement 'SHELXL-2018/3 (Sheldrick, 2018)'
_diffrn_ambient_temperature 153
_diffrn_measured_fraction_theta_full 0.996
_diffrn_measured_fraction_theta_max 0.994
_diffrn_measurement_device_type 'dtrek-CrysAlisPro-abstract goniometer imported rigaku-d*trek images'
_diffrn_measurement_method '\w scans'
_diffrn_radiation_monochromator graphite
_diffrn_radiation_type MoK\a
_diffrn_radiation_wavelength 0.71073
_diffrn_reflns_av_R_equivalents 0.1344
_diffrn_reflns_av_unetI/netI 0.1863
_diffrn_reflns_Laue_measured_fraction_full 0.996
_diffrn_reflns_Laue_measured_fraction_max 0.994
_diffrn_reflns_limit_h_max 11
_diffrn_reflns_limit_h_min -12
_diffrn_reflns_limit_k_max 22
_diffrn_reflns_limit_k_min -22
_diffrn_reflns_limit_l_max 33
_diffrn_reflns_limit_l_min -33
_diffrn_reflns_number 43582
_diffrn_reflns_point_group_measured_fraction_full 0.996
_diffrn_reflns_point_group_measured_fraction_max 0.994
_diffrn_reflns_theta_full 25.242
_diffrn_reflns_theta_max 27.500
_diffrn_reflns_theta_min 1.997
_diffrn_source 'fine-focus sealed X-ray tube'
_exptl_absorpt_coefficient_mu 0.333
_exptl_absorpt_correction_T_max 1.00000
_exptl_absorpt_correction_T_min 0.42432
_exptl_absorpt_correction_type multi-scan
_exptl_absorpt_process_details
;
CrysAlisPro 1.171.42.49 (Rigaku Oxford Diffraction, 2022)
Empirical absorption correction using spherical harmonics,
implemented in SCALE3 ABSPACK scaling algorithm.
;
_exptl_crystal_colour red
_exptl_crystal_density_diffrn 1.220
_exptl_crystal_description plate
_exptl_crystal_F_000 1578
_exptl_crystal_size_max 0.7
_exptl_crystal_size_mid 0.2
_exptl_crystal_size_min 0.01
_refine_diff_density_max 0.648
_refine_diff_density_min -0.871
_refine_diff_density_rms 0.089
_refine_ls_extinction_method none
_refine_ls_goodness_of_fit_ref 0.981
_refine_ls_matrix_type full
_refine_ls_number_parameters 950
_refine_ls_number_reflns 18241
_refine_ls_number_restraints 0
_refine_ls_restrained_S_all 0.981
_refine_ls_R_factor_all 0.1777
_refine_ls_R_factor_gt 0.0842
_refine_ls_shift/su_max 0.001
_refine_ls_shift/su_mean 0.000
_refine_ls_structure_factor_coef Fsqd
_refine_ls_weighting_details 'w=1/[\s^2^(Fo^2^)+(0.0766P)^2^] where P=(Fo^2^+2Fc^2^)/3'
_refine_ls_weighting_scheme calc
_refine_ls_wR_factor_gt 0.1704
_refine_ls_wR_factor_ref 0.2267
_reflns_Friedel_coverage 0.000
_reflns_number_gt 8845
_reflns_number_total 18241
_reflns_threshold_expression 'I > 2\s(I)'
_cod_data_source_file d3cc04770a4.cif
_cod_data_source_block CuPc11@153K
_cod_database_code 7132347
_shelx_shelxl_version_number 2018/3
_shelx_space_group_comment
;
The symmetry employed for this shelxl refinement is uniquely defined
by the following loop, which should always be used as a source of
symmetry information in preference to the above space-group names.
They are only intended as comments.
;

loop_
_space_group_symop_operation_xyz
'x, y, z'
'-x, -y, -z'

loop_
_atom_site_label
_atom_site_type_symbol
_atom_site_fract_x
_atom_site_fract_y
_atom_site_fract_z
_atom_site_U_iso_or_equiv
_atom_site_adp_type
_atom_site_occupancy
_atom_site_site_symmetry_order
_atom_site_calc_flag
_atom_site_refinement_flags_posn
_atom_site_refinement_flags_adp
_atom_site_refinement_flags_occupancy
_atom_site_disorder_assembly
_atom_site_disorder_group
N1 N 0.8757(4) 0.36107(18) 0.42949(12) 0.0236(8) Uani 1 1 d . . . . .
C1 C 0.8737(5) 0.2818(2) 0.42092(15) 0.0256(10) Uani 1 1 d . . . . .
C2 C 0.9467(5) 0.2590(2) 0.37032(15) 0.0285(10) Uani 1 1 d . . . . .
H2 H 0.959413 0.207417 0.355423 0.034 Uiso 1 1 calc R U . . .
C3 C 0.9946(5) 0.3241(2) 0.34742(16) 0.0299(10) Uani 1 1 d . . . . .
H3 H 1.045228 0.327567 0.313325 0.036 Uiso 1 1 calc R U . . .
C4 C 0.9530(5) 0.3876(2) 0.38561(15) 0.0258(10) Uani 1 1 d . . . . .
N2 N 0.8514(4) 0.52201(18) 0.45948(12) 0.0250(8) Uani 1 1 d . . . . .
C5 C 0.9542(5) 0.5231(2) 0.41670(15) 0.0246(9) Uani 1 1 d . . . . .
C6 C 1.0126(5) 0.5977(2) 0.41462(15) 0.0292(10) Uani 1 1 d . . . . .
H6 H 1.087809 0.612503 0.389641 0.035 Uiso 1 1 calc R U . . .
C7 C 0.9390(5) 0.6421(2) 0.45523(16) 0.0318(11) Uani 1 1 d . . . . .
H7 H 0.953264 0.694032 0.464180 0.038 Uiso 1 1 calc R U . . .
C8 C 0.8353(5) 0.5961(2) 0.48229(15) 0.0268(10) Uani 1 1 d . . . . .
N3 N 0.6416(4) 0.49571(18) 0.54489(12) 0.0251(8) Uani 1 1 d . . . . .
C9 C 0.6251(5) 0.5778(2) 0.54825(14) 0.0262(10) Uani 1 1 d . . . . .
C10 C 0.5009(5) 0.6061(2) 0.58504(15) 0.0291(10) Uani 1 1 d . . . . .
H10 H 0.463396 0.660085 0.593100 0.035 Uiso 1 1 calc R U . . .
C11 C 0.4471(5) 0.5422(2) 0.60607(16) 0.0311(11) Uani 1 1 d . . . . .
H11 H 0.365043 0.542843 0.632068 0.037 Uiso 1 1 calc R U . . .
C12 C 0.5359(5) 0.4725(2) 0.58221(15) 0.0259(10) Uani 1 1 d . . . . .
N4 N 0.6874(4) 0.33203(18) 0.52126(12) 0.0230(8) Uani 1 1 d . . . . .
C13 C 0.5999(5) 0.3277(2) 0.56782(15) 0.0245(9) Uani 1 1 d . . . . .
C14 C 0.5898(5) 0.2457(2) 0.58157(16) 0.0311(11) Uani 1 1 d . . . . .
H14 H 0.538276 0.227222 0.612417 0.037 Uiso 1 1 calc R U . . .
C15 C 0.6673(5) 0.2004(2) 0.54241(16) 0.0302(10) Uani 1 1 d . . . . .
H15 H 0.679261 0.144084 0.540172 0.036 Uiso 1 1 calc R U . . .
C16 C 0.7286(5) 0.2538(2) 0.50448(15) 0.0234(9) Uani 1 1 d . . . . .
C17 C 0.9932(5) 0.4631(2) 0.37900(14) 0.0236(9) Uani 1 1 d . . . . .
C18 C 0.7222(5) 0.6247(2) 0.52177(15) 0.0261(10) Uani 1 1 d . . . . .
C19 C 0.5213(5) 0.3935(2) 0.59588(15) 0.0245(9) Uani 1 1 d . . . . .
C20 C 0.8098(5) 0.2300(2) 0.45723(15) 0.0251(10) Uani 1 1 d . . . . .
C21 C 1.0783(5) 0.4802(2) 0.32764(15) 0.0251(10) Uani 1 1 d . . . . .
C22 C 1.2307(5) 0.4590(2) 0.31863(16) 0.0285(10) Uani 1 1 d . . . . .
H22 H 1.283847 0.437148 0.346097 0.034 Uiso 1 1 calc R U . . .
C23 C 1.3040(5) 0.4700(2) 0.26943(16) 0.0322(11) Uani 1 1 d . . . . .
H23 H 1.407351 0.454890 0.263395 0.039 Uiso 1 1 calc R U . . .
C24 C 1.2288(5) 0.5028(2) 0.22887(16) 0.0284(10) Uani 1 1 d . . . . .
C25 C 1.0766(5) 0.5241(3) 0.23781(16) 0.0342(11) Uani 1 1 d . . . . .
H25 H 1.023706 0.546241 0.210346 0.041 Uiso 1 1 calc R U . . .
C26 C 1.0027(5) 0.5128(2) 0.28688(16) 0.0318(10) Uani 1 1 d . . . . .
H26 H 0.899188 0.527523 0.292776 0.038 Uiso 1 1 calc R U . . .
C27 C 0.7038(5) 0.7112(2) 0.53665(15) 0.0260(10) Uani 1 1 d . . . . .
C28 C 0.6813(5) 0.7717(2) 0.49956(16) 0.0340(11) Uani 1 1 d . . . . .
H28 H 0.678479 0.758470 0.464148 0.041 Uiso 1 1 calc R U . . .
C29 C 0.6630(5) 0.8510(2) 0.51417(16) 0.0349(11) Uani 1 1 d . . . . .
H29 H 0.648196 0.891467 0.488539 0.042 Uiso 1 1 calc R U . . .
C30 C 0.6659(5) 0.8721(2) 0.56556(16) 0.0297(10) Uani 1 1 d . . . . .
C31 C 0.6883(5) 0.8127(2) 0.60283(16) 0.0307(10) Uani 1 1 d . . . . .
H31 H 0.689537 0.826339 0.638267 0.037 Uiso 1 1 calc R U . . .
C32 C 0.7087(5) 0.7336(2) 0.58827(16) 0.0320(11) Uani 1 1 d . . . . .
H32 H 0.726488 0.693461 0.613899 0.038 Uiso 1 1 calc R U . . .
C33 C 0.4279(5) 0.3785(2) 0.64567(15) 0.0263(10) Uani 1 1 d . . . . .
C34 C 0.3179(5) 0.3309(2) 0.64726(16) 0.0315(11) Uani 1 1 d . . . . .
H34 H 0.290544 0.313974 0.615483 0.038 Uiso 1 1 calc R U . . .
C35 C 0.2473(5) 0.3075(3) 0.69472(16) 0.0347(11) Uani 1 1 d . . . . .
H35 H 0.174973 0.273512 0.695150 0.042 Uiso 1 1 calc R U . . .
C36 C 0.2835(5) 0.3345(2) 0.74184(16) 0.0315(11) Uani 1 1 d . . . . .
C37 C 0.3859(5) 0.3851(2) 0.74043(16) 0.0309(10) Uani 1 1 d . . . . .
H37 H 0.406820 0.406050 0.772032 0.037 Uiso 1 1 calc R U . . .
C38 C 0.4588(5) 0.4057(2) 0.69300(16) 0.0329(11) Uani 1 1 d . . . . .
H38 H 0.531814 0.439216 0.692865 0.039 Uiso 1 1 calc R U . . .
C39 C 0.8291(5) 0.1436(2) 0.44227(15) 0.0276(10) Uani 1 1 d . . . . .
C40 C 0.7212(5) 0.1140(2) 0.41962(17) 0.0366(11) Uani 1 1 d . . . . .
H40 H 0.632960 0.148051 0.414624 0.044 Uiso 1 1 calc R U . . .
C41 C 0.7403(5) 0.0345(2) 0.40393(18) 0.0388(12) Uani 1 1 d . . . . .
H41 H 0.665132 0.014424 0.388775 0.047 Uiso 1 1 calc R U . . .
C42 C 0.8698(5) -0.0146(2) 0.41075(15) 0.0275(10) Uani 1 1 d . . . . .
C43 C 0.9775(5) 0.0140(2) 0.43339(16) 0.0307(10) Uani 1 1 d . . . . .
H43 H 1.066128 -0.020019 0.438055 0.037 Uiso 1 1 calc R U . . .
C44 C 0.9567(5) 0.0927(2) 0.44948(15) 0.0297(10) Uani 1 1 d . . . . .
H44 H 1.030984 0.111989 0.465638 0.036 Uiso 1 1 calc R U . . .
C45 C 1.3155(6) 0.5142(3) 0.17745(17) 0.0336(11) Uani 1 1 d . . . . .
O1 O 1.4484(4) 0.5045(2) 0.17056(12) 0.0476(9) Uani 1 1 d . . . . .
O2 O 1.2321(3) 0.53683(18) 0.13917(11) 0.0384(8) Uani 1 1 d . . . . .
C46 C 1.3120(6) 0.5458(3) 0.08793(16) 0.0442(13) Uani 1 1 d . . . . .
H46 H 1.376925 0.495596 0.077398 0.053 Uiso 1 1 calc R U . . .
H46A H 1.373466 0.588381 0.088643 0.053 Uiso 1 1 calc R U . . .
C47 C 1.2018(5) 0.5669(3) 0.04980(16) 0.0406(12) Uani 1 1 d . . . . .
H47 H 1.146309 0.620437 0.058100 0.049 Uiso 1 1 calc R U . . .
H47A H 1.131210 0.528439 0.053555 0.049 Uiso 1 1 calc R U . . .
C48 C 1.2749(5) 0.5660(3) -0.00650(16) 0.0407(12) Uani 1 1 d . . . . .
H48 H 1.342815 0.605891 -0.010374 0.049 Uiso 1 1 calc R U . . .
H48A H 1.333865 0.513101 -0.014134 0.049 Uiso 1 1 calc R U . . .
C49 C 1.1655(6) 0.5840(3) -0.04622(16) 0.0435(13) Uani 1 1 d . . . . .
H49 H 1.097705 0.544086 -0.042161 0.052 Uiso 1 1 calc R U . . .
H49A H 1.106379 0.636805 -0.038311 0.052 Uiso 1 1 calc R U . . .
C50 C 1.2351(5) 0.5837(3) -0.10255(16) 0.0393(12) Uani 1 1 d . . . . .
H50 H 1.294619 0.531076 -0.110571 0.047 Uiso 1 1 calc R U . . .
H50A H 1.302028 0.624039 -0.106868 0.047 Uiso 1 1 calc R U . . .
C51 C 1.1231(5) 0.6012(3) -0.14150(17) 0.0436(13) Uani 1 1 d . . . . .
H51 H 1.056385 0.560795 -0.137023 0.052 Uiso 1 1 calc R U . . .
H51A H 1.063274 0.653695 -0.133139 0.052 Uiso 1 1 calc R U . . .
C52 C 1.1897(6) 0.6017(3) -0.19841(17) 0.0457(13) Uani 1 1 d . . . . .
H52 H 1.109087 0.609621 -0.220684 0.055 Uiso 1 1 calc R U . . .
H52A H 1.248145 0.548889 -0.206902 0.055 Uiso 1 1 calc R U . . .
C53 C 1.2876(6) 0.6653(3) -0.21219(17) 0.0445(13) Uani 1 1 d . . . . .
H53 H 1.235155 0.717184 -0.198616 0.053 Uiso 1 1 calc R U . . .
H53A H 1.377436 0.652233 -0.194739 0.053 Uiso 1 1 calc R U . . .
C54 C 1.3312(6) 0.6726(3) -0.27080(17) 0.0448(13) Uani 1 1 d . . . . .
H54 H 1.241777 0.692275 -0.287350 0.054 Uiso 1 1 calc R U . . .
H54A H 1.370197 0.618837 -0.284877 0.054 Uiso 1 1 calc R U . . .
C55 C 1.4452(6) 0.7273(3) -0.28700(19) 0.0537(15) Uani 1 1 d . . . . .
H55 H 1.535401 0.707513 -0.270932 0.064 Uiso 1 1 calc R U . . .
H55A H 1.470741 0.724618 -0.325395 0.064 Uiso 1 1 calc R U . . .
C56 C 1.3952(7) 0.8125(3) -0.2716(2) 0.0728(19) Uani 1 1 d . . . . .
H56 H 1.305051 0.832545 -0.286907 0.109 Uiso 1 1 calc R U . . .
H56A H 1.471745 0.844323 -0.284506 0.109 Uiso 1 1 calc R U . . .
H56B H 1.376142 0.816357 -0.233495 0.109 Uiso 1 1 calc R U . . .
C57 C 0.6430(5) 0.9588(2) 0.57908(17) 0.0324(11) Uani 1 1 d . . . . .
O3 O 0.6485(4) 1.00988(17) 0.54615(12) 0.0443(9) Uani 1 1 d . . . . .
O4 O 0.6160(3) 0.97240(16) 0.63040(11) 0.0357(8) Uani 1 1 d . . . . .
C58 C 0.5520(6) 1.0652(3) 0.70257(18) 0.0464(13) Uani 1 1 d . . . . .
H58 H 0.552241 1.121204 0.712053 0.056 Uiso 1 1 calc R U . . .
H58A H 0.628449 1.031960 0.720387 0.056 Uiso 1 1 calc R U . . .
C59 C 0.4054(6) 1.0426(3) 0.72327(19) 0.0511(14) Uani 1 1 d . . . . .
H59 H 0.408376 0.984963 0.717504 0.061 Uiso 1 1 calc R U . . .
H59A H 0.329807 1.071517 0.703068 0.061 Uiso 1 1 calc R U . . .
C60 C 0.3595(6) 1.0604(3) 0.78158(19) 0.0549(15) Uani 1 1 d . . . . .
H60 H 0.439230 1.035515 0.801493 0.066 Uiso 1 1 calc R U . . .
H60A H 0.347611 1.118634 0.786852 0.066 Uiso 1 1 calc R U . . .
C61 C 0.2184(7) 1.0310(4) 0.8035(2) 0.0651(17) Uani 1 1 d . . . . .
H61 H 0.236112 0.972167 0.803796 0.078 Uiso 1 1 calc R U . . .
H61A H 0.143583 1.047998 0.779623 0.078 Uiso 1 1 calc R U . . .
C62 C 0.1557(6) 1.0601(3) 0.8586(2) 0.0582(15) Uani 1 1 d . . . . .
H62 H 0.125281 1.118415 0.857280 0.070 Uiso 1 1 calc R U . . .
H62A H 0.066680 1.035730 0.869656 0.070 Uiso 1 1 calc R U . . .
C63 C 0.2599(6) 1.0418(3) 0.8998(2) 0.0561(15) Uani 1 1 d . . . . .
H63 H 0.305199 0.985283 0.896698 0.067 Uiso 1 1 calc R U . . .
H63A H 0.339583 1.074577 0.892652 0.067 Uiso 1 1 calc R U . . .
C64 C 0.1872(6) 1.0572(3) 0.9552(2) 0.0597(16) Uani 1 1 d . . . . .
H64 H 0.108847 1.023625 0.962416 0.072 Uiso 1 1 calc R U . . .
H64A H 0.139924 1.113432 0.957918 0.072 Uiso 1 1 calc R U . . .
C65 C 0.2905(6) 1.0409(3) 0.9973(2) 0.0576(15) Uani 1 1 d . . . . .
H65 H 0.344483 0.986133 0.992571 0.069 Uiso 1 1 calc R U . . .
H65A H 0.363594 1.077870 0.991974 0.069 Uiso 1 1 calc R U . . .
C66 C 0.2154(7) 1.0494(4) 1.0530(2) 0.0666(17) Uani 1 1 d . . . . .
H66 H 0.140578 1.013408 1.058129 0.080 Uiso 1 1 calc R U . . .
H66A H 0.163857 1.104561 1.058106 0.080 Uiso 1 1 calc R U . . .
C67 C 0.3197(7) 1.0308(4) 1.0942(2) 0.079(2) Uani 1 1 d . . . . .
H67 H 0.375306 0.977304 1.088305 0.118 Uiso 1 1 calc R U . . .
H67A H 0.263220 1.033183 1.128976 0.118 Uiso 1 1 calc R U . . .
H67B H 0.387680 1.069758 1.091900 0.118 Uiso 1 1 calc R U . . .
C68 C 0.2106(5) 0.3042(3) 0.79126(17) 0.0347(11) Uani 1 1 d . . . . .
O5 O 0.1331(4) 0.2523(2) 0.79368(12) 0.0543(10) Uani 1 1 d . . . . .
O6 O 0.2443(4) 0.33771(19) 0.83387(11) 0.0442(9) Uani 1 1 d . . . . .
C69 C 0.5939(6) 1.0565(2) 0.64461(18) 0.0396(12) Uani 1 1 d . . . . .
H69 H 0.515322 1.086157 0.626010 0.048 Uiso 1 1 calc R U . . .
H69A H 0.685277 1.079078 0.634106 0.048 Uiso 1 1 calc R U . . .
C70 C 0.1936(6) 0.3014(3) 0.88323(17) 0.0456(13) Uani 1 1 d . . . . .
H70 H 0.234390 0.244169 0.883433 0.055 Uiso 1 1 calc R U . . .
H70A H 0.085149 0.306573 0.887786 0.055 Uiso 1 1 calc R U . . .
C71 C 0.2443(6) 0.3434(3) 0.92692(17) 0.0445(13) Uani 1 1 d . . . . .
H71 H 0.185009 0.396820 0.932065 0.053 Uiso 1 1 calc R U . . .
H71A H 0.348205 0.350344 0.917594 0.053 Uiso 1 1 calc R U . . .
C72 C 0.2285(6) 0.2954(3) 0.97748(17) 0.0464(13) Uani 1 1 d . . . . .
H72 H 0.124605 0.287781 0.985604 0.056 Uiso 1 1 calc R U . . .
H72A H 0.287715 0.242135 0.971481 0.056 Uiso 1 1 calc R U . . .
C73 C 0.2750(6) 0.3321(3) 1.02492(17) 0.0424(12) Uani 1 1 d . . . . .
H73 H 0.209738 0.382937 1.033434 0.051 Uiso 1 1 calc R U . . .
H73A H 0.376268 0.343981 1.016209 0.051 Uiso 1 1 calc R U . . .
C74 C 0.2694(6) 0.2775(3) 1.07288(17) 0.0466(13) Uani 1 1 d . . . . .
H74 H 0.168940 0.264073 1.080347 0.056 Uiso 1 1 calc R U . . .
H74A H 0.336843 0.227375 1.064259 0.056 Uiso 1 1 calc R U . . .
C75 C 0.3100(6) 0.3119(3) 1.12224(18) 0.0502(14) Uani 1 1 d . . . . .
H75 H 0.236518 0.358767 1.133313 0.060 Uiso 1 1 calc R U . . .
H75A H 0.406511 0.330108 1.114205 0.060 Uiso 1 1 calc R U . . .
C76 C 0.3174(7) 0.2523(3) 1.1672(2) 0.0626(17) Uani 1 1 d . . . . .
H76 H 0.393476 0.206550 1.156183 0.075 Uiso 1 1 calc R U . . .
H76A H 0.349728 0.277856 1.197022 0.075 Uiso 1 1 calc R U . . .
C77 C 0.1776(6) 0.2214(3) 1.18603(19) 0.0586(16) Uani 1 1 d . . . . .
H77 H 0.143285 0.197894 1.155876 0.070 Uiso 1 1 calc R U . . .
H77A H 0.102653 0.267102 1.198285 0.070 Uiso 1 1 calc R U . . .
C78 C 0.1849(6) 0.1596(3) 1.22963(19) 0.0570(16) Uani 1 1 d . . . . .
H78 H 0.263682 0.115136 1.218441 0.068 Uiso 1 1 calc R U . . .
H78A H 0.212233 0.184017 1.260811 0.068 Uiso 1 1 calc R U . . .
C79 C 0.0440(7) 0.1265(4) 1.2449(2) 0.0698(18) Uani 1 1 d . . . . .
H79 H 0.013141 0.106000 1.213047 0.084 Uiso 1 1 calc R U . . .
H79A H -0.032729 0.170720 1.258291 0.084 Uiso 1 1 calc R U . . .
C80 C 0.0501(7) 0.0609(3) 1.2855(2) 0.0714(19) Uani 1 1 d . . . . .
H80 H 0.107439 0.012133 1.269919 0.107 Uiso 1 1 calc R U . . .
H80A H -0.049757 0.051251 1.297894 0.107 Uiso 1 1 calc R U . . .
H80B H 0.096404 0.076779 1.314943 0.107 Uiso 1 1 calc R U . . .
C81 C 0.8881(6) -0.0984(2) 0.39051(16) 0.0334(11) Uani 1 1 d . . . . .
O7 O 0.7915(4) -0.13068(17) 0.37782(12) 0.0429(9) Uani 1 1 d . . . . .
O8 O 1.0290(4) -0.13275(16) 0.38768(11) 0.0365(8) Uani 1 1 d . . . . .
C82 C 1.0686(5) -0.2105(2) 0.36218(17) 0.0371(12) Uani 1 1 d . . . . .
H82 H 0.983525 -0.239652 0.367153 0.044 Uiso 1 1 calc R U . . .
H82A H 1.150146 -0.242078 0.378324 0.044 Uiso 1 1 calc R U . . .
C83 C 1.1149(6) -0.2001(3) 0.30416(19) 0.0450(13) Uani 1 1 d . . . . .
H83 H 1.027299 -0.180903 0.286508 0.054 Uiso 1 1 calc R U . . .
H83A H 1.181618 -0.159740 0.299092 0.054 Uiso 1 1 calc R U . . .
C84 C 1.1920(6) -0.2780(3) 0.2799(2) 0.0549(15) Uani 1 1 d . . . . .
H84 H 1.127387 -0.318975 0.287593 0.066 Uiso 1 1 calc R U . . .
H84A H 1.282371 -0.295082 0.296461 0.066 Uiso 1 1 calc R U . . .
C85 C 1.2338(7) -0.2736(3) 0.2200(2) 0.0675(18) Uani 1 1 d . . . . .
H85 H 1.283852 -0.326603 0.207614 0.081 Uiso 1 1 calc R U . . .
H85A H 1.142343 -0.261607 0.203343 0.081 Uiso 1 1 calc R U . . .
C86 C 1.3291(7) -0.2141(4) 0.2021(2) 0.0676(18) Uani 1 1 d . . . . .
H86 H 1.413099 -0.220196 0.222837 0.081 Uiso 1 1 calc R U . . .
H86A H 1.273117 -0.160254 0.208735 0.081 Uiso 1 1 calc R U . . .
C87 C 1.3890(7) -0.2217(4) 0.1429(2) 0.0663(17) Uani 1 1 d . . . . .
H87 H 1.460243 -0.184176 0.134663 0.080 Uiso 1 1 calc R U . . .
H87A H 1.442818 -0.276144 0.136371 0.080 Uiso 1 1 calc R U . . .
C88 C 1.2714(6) -0.2054(3) 0.1051(2) 0.0644(17) Uani 1 1 d . . . . .
H88 H 1.212940 -0.152306 0.112724 0.077 Uiso 1 1 calc R U . . .
H88A H 1.204074 -0.245382 0.111100 0.077 Uiso 1 1 calc R U . . .
C89 C 1.3385(7) -0.2082(3) 0.0471(2) 0.0629(17) Uani 1 1 d . . . . .
H89 H 1.407590 -0.169027 0.041749 0.075 Uiso 1 1 calc R U . . .
H89A H 1.395923 -0.261548 0.039821 0.075 Uiso 1 1 calc R U . . .
C90 C 1.2282(7) -0.1911(3) 0.0078(2) 0.0652(17) Uani 1 1 d . . . . .
H90 H 1.172077 -0.137197 0.014404 0.078 Uiso 1 1 calc R U . . .
H90A H 1.157866 -0.229587 0.013378 0.078 Uiso 1 1 calc R U . . .
C91 C 1.2980(7) -0.1959(3) -0.0488(2) 0.0648(17) Uani 1 1 d . . . . .
H91 H 1.369614 -0.158096 -0.054162 0.078 Uiso 1 1 calc R U . . .
H91A H 1.352865 -0.250088 -0.055493 0.078 Uiso 1 1 calc R U . . .
C92 C 1.1892(7) -0.1777(4) -0.0884(2) 0.0755(19) Uani 1 1 d . . . . .
H92 H 1.116335 -0.213993 -0.083007 0.113 Uiso 1 1 calc R U . . .
H92A H 1.241405 -0.184665 -0.123821 0.113 Uiso 1 1 calc R U . . .
H92B H 1.139762 -0.122707 -0.084030 0.113 Uiso 1 1 calc R U . . .
Cu1 Cu 0.76411(6) 0.42750(3) 0.48898(2) 0.02512(16) Uani 1 1 d . . . . .

loop_
_atom_site_aniso_label
_atom_site_aniso_U_11
_atom_site_aniso_U_22
_atom_site_aniso_U_33
_atom_site_aniso_U_23
_atom_site_aniso_U_13
_atom_site_aniso_U_12
N1 0.033(2) 0.0158(16) 0.0226(17) 0.0021(13) -0.0003(16) -0.0081(15)
C1 0.037(3) 0.0144(19) 0.025(2) -0.0025(16) -0.0009(19) -0.0041(19)
C2 0.041(3) 0.017(2) 0.028(2) -0.0058(17) -0.005(2) -0.003(2)
C3 0.042(3) 0.021(2) 0.028(2) -0.0040(17) -0.001(2) -0.009(2)
C4 0.033(3) 0.017(2) 0.028(2) -0.0027(16) -0.005(2) -0.0029(19)
N2 0.037(2) 0.0177(17) 0.0215(17) -0.0021(13) -0.0045(16) -0.0076(16)
C5 0.034(3) 0.018(2) 0.024(2) 0.0037(16) -0.0075(19) -0.0069(19)
C6 0.042(3) 0.018(2) 0.028(2) 0.0051(17) -0.003(2) -0.008(2)
C7 0.049(3) 0.015(2) 0.031(2) 0.0004(17) -0.004(2) -0.005(2)
C8 0.046(3) 0.0158(19) 0.020(2) 0.0007(16) -0.005(2) -0.007(2)
N3 0.041(2) 0.0162(16) 0.0184(17) 0.0024(13) -0.0012(16) -0.0065(16)
C9 0.045(3) 0.0148(19) 0.019(2) -0.0003(16) -0.006(2) -0.0027(19)
C10 0.037(3) 0.020(2) 0.029(2) -0.0024(17) -0.005(2) 0.001(2)
C11 0.043(3) 0.022(2) 0.026(2) -0.0024(17) 0.000(2) -0.001(2)
C12 0.037(3) 0.021(2) 0.020(2) 0.0013(16) -0.0069(19) -0.0030(19)
N4 0.032(2) 0.0159(16) 0.0194(17) -0.0016(13) 0.0021(15) -0.0010(15)
C13 0.026(2) 0.020(2) 0.029(2) -0.0013(17) -0.0024(19) -0.0078(18)
C14 0.047(3) 0.020(2) 0.028(2) 0.0017(17) -0.001(2) -0.011(2)
C15 0.041(3) 0.017(2) 0.035(2) -0.0008(18) -0.002(2) -0.009(2)
C16 0.028(3) 0.0153(19) 0.027(2) -0.0013(16) -0.0027(19) -0.0035(18)
C17 0.035(3) 0.0168(19) 0.0192(19) 0.0013(15) -0.0049(19) -0.0038(19)
C18 0.035(3) 0.018(2) 0.025(2) 0.0018(16) -0.009(2) 0.0004(19)
C19 0.031(3) 0.020(2) 0.024(2) 0.0050(16) -0.0054(19) -0.0082(19)
C20 0.034(3) 0.0137(19) 0.028(2) -0.0011(16) -0.0080(19) -0.0003(18)
C21 0.036(3) 0.0161(19) 0.024(2) 0.0004(16) -0.004(2) -0.0058(19)
C22 0.030(3) 0.023(2) 0.034(2) 0.0031(18) -0.005(2) -0.008(2)
C23 0.034(3) 0.028(2) 0.036(3) -0.0005(19) -0.002(2) -0.009(2)
C24 0.036(3) 0.019(2) 0.030(2) -0.0013(17) 0.002(2) -0.009(2)
C25 0.040(3) 0.033(2) 0.028(2) 0.0049(19) -0.006(2) 0.001(2)
C26 0.031(3) 0.033(2) 0.029(2) 0.0018(19) -0.004(2) 0.002(2)
C27 0.033(3) 0.0152(19) 0.030(2) -0.0039(16) -0.003(2) -0.0045(19)
C28 0.055(3) 0.017(2) 0.029(2) -0.0011(17) -0.006(2) -0.004(2)
C29 0.056(3) 0.022(2) 0.026(2) 0.0044(18) -0.007(2) -0.004(2)
C30 0.040(3) 0.019(2) 0.030(2) -0.0004(17) -0.003(2) -0.007(2)
C31 0.042(3) 0.024(2) 0.026(2) -0.0030(17) -0.005(2) -0.005(2)
C32 0.048(3) 0.017(2) 0.031(2) 0.0027(17) -0.006(2) -0.004(2)
C33 0.031(3) 0.019(2) 0.028(2) 0.0019(17) -0.003(2) -0.0023(19)
C34 0.037(3) 0.030(2) 0.028(2) -0.0036(18) -0.003(2) -0.006(2)
C35 0.039(3) 0.034(2) 0.031(2) 0.001(2) -0.002(2) -0.010(2)
C36 0.040(3) 0.026(2) 0.028(2) 0.0023(18) -0.005(2) -0.001(2)
C37 0.039(3) 0.027(2) 0.026(2) -0.0016(18) -0.002(2) -0.005(2)
C38 0.044(3) 0.025(2) 0.031(2) -0.0023(18) -0.002(2) -0.011(2)
C39 0.037(3) 0.020(2) 0.025(2) -0.0003(17) -0.002(2) -0.003(2)
C40 0.041(3) 0.022(2) 0.045(3) -0.007(2) -0.010(2) 0.003(2)
C41 0.048(3) 0.021(2) 0.049(3) -0.007(2) -0.008(2) -0.008(2)
C42 0.043(3) 0.0132(19) 0.024(2) 0.0002(16) 0.000(2) -0.002(2)
C43 0.036(3) 0.022(2) 0.034(2) -0.0034(18) -0.008(2) -0.001(2)
C44 0.042(3) 0.019(2) 0.030(2) -0.0026(17) -0.007(2) -0.007(2)
C45 0.042(3) 0.029(2) 0.030(2) -0.0068(19) 0.001(2) -0.007(2)
O1 0.040(2) 0.067(2) 0.0352(19) -0.0012(16) 0.0043(17) -0.0114(19)
O2 0.044(2) 0.0443(19) 0.0248(16) 0.0012(14) 0.0041(15) -0.0073(16)
C46 0.058(4) 0.052(3) 0.021(2) 0.002(2) 0.010(2) -0.014(3)
C47 0.049(3) 0.042(3) 0.028(2) 0.002(2) 0.002(2) -0.007(2)
C48 0.049(3) 0.044(3) 0.027(2) -0.001(2) 0.006(2) -0.008(2)
C49 0.058(4) 0.044(3) 0.027(2) 0.004(2) 0.001(2) -0.012(3)
C50 0.046(3) 0.040(3) 0.031(2) 0.002(2) 0.000(2) -0.006(2)
C51 0.045(3) 0.048(3) 0.038(3) -0.001(2) -0.005(2) -0.007(3)
C52 0.062(4) 0.042(3) 0.034(3) 0.003(2) -0.012(3) -0.004(3)
C53 0.059(4) 0.042(3) 0.031(3) 0.001(2) -0.004(2) -0.004(3)
C54 0.055(4) 0.045(3) 0.033(3) -0.005(2) -0.006(2) 0.000(3)
C55 0.069(4) 0.055(3) 0.034(3) 0.000(2) -0.002(3) -0.007(3)
C56 0.086(5) 0.045(3) 0.080(4) 0.014(3) 0.010(4) -0.006(3)
C57 0.045(3) 0.020(2) 0.034(2) -0.0036(19) -0.004(2) -0.009(2)
O3 0.075(3) 0.0201(16) 0.0387(19) -0.0005(14) -0.0024(18) -0.0154(17)
O4 0.058(2) 0.0207(15) 0.0286(16) -0.0064(12) -0.0050(15) -0.0046(15)
C58 0.059(4) 0.037(3) 0.041(3) -0.012(2) 0.001(3) -0.003(3)
C59 0.069(4) 0.040(3) 0.048(3) -0.006(2) -0.011(3) -0.013(3)
C60 0.071(4) 0.053(3) 0.039(3) -0.006(2) 0.000(3) -0.008(3)
C61 0.078(5) 0.066(4) 0.054(4) -0.005(3) -0.001(3) -0.023(4)
C62 0.058(4) 0.060(4) 0.054(4) 0.004(3) 0.000(3) -0.010(3)
C63 0.060(4) 0.049(3) 0.057(4) -0.001(3) 0.004(3) -0.012(3)
C64 0.062(4) 0.057(4) 0.059(4) -0.008(3) 0.011(3) -0.018(3)
C65 0.062(4) 0.055(4) 0.055(3) -0.010(3) 0.001(3) -0.010(3)
C66 0.076(5) 0.063(4) 0.060(4) -0.017(3) 0.003(3) -0.016(3)
C67 0.098(6) 0.080(5) 0.058(4) -0.014(3) -0.008(4) -0.012(4)
C68 0.033(3) 0.038(3) 0.032(3) 0.003(2) -0.001(2) -0.004(2)
O5 0.064(3) 0.066(2) 0.038(2) 0.0079(17) -0.0026(18) -0.032(2)
O6 0.061(2) 0.049(2) 0.0227(16) -0.0016(14) 0.0043(16) -0.0174(18)
C69 0.051(3) 0.022(2) 0.047(3) -0.011(2) -0.004(2) -0.009(2)
C70 0.049(3) 0.053(3) 0.033(3) 0.005(2) 0.006(2) -0.013(3)
C71 0.060(4) 0.041(3) 0.031(3) -0.001(2) 0.006(2) -0.012(3)
C72 0.055(4) 0.049(3) 0.033(3) -0.002(2) 0.000(2) -0.006(3)
C73 0.050(3) 0.042(3) 0.034(3) -0.004(2) 0.000(2) -0.006(3)
C74 0.058(4) 0.046(3) 0.037(3) 0.003(2) -0.006(3) -0.012(3)
C75 0.065(4) 0.053(3) 0.038(3) -0.001(2) -0.015(3) -0.018(3)
C76 0.082(5) 0.069(4) 0.046(3) 0.005(3) -0.021(3) -0.028(4)
C77 0.063(4) 0.073(4) 0.041(3) 0.009(3) -0.005(3) -0.014(3)
C78 0.074(4) 0.061(4) 0.035(3) 0.001(3) -0.008(3) -0.009(3)
C79 0.077(5) 0.077(4) 0.050(4) 0.010(3) 0.006(3) -0.008(4)
C80 0.090(5) 0.060(4) 0.057(4) 0.009(3) 0.003(3) 0.003(4)
C81 0.050(3) 0.022(2) 0.027(2) -0.0054(18) 0.001(2) -0.006(2)
O7 0.051(2) 0.0236(16) 0.055(2) -0.0153(15) -0.0049(18) -0.0070(16)
O8 0.043(2) 0.0204(15) 0.0447(19) -0.0131(13) -0.0050(16) 0.0016(15)
C82 0.045(3) 0.017(2) 0.049(3) -0.012(2) -0.009(2) 0.002(2)
C83 0.046(3) 0.030(3) 0.057(3) -0.017(2) 0.006(3) -0.007(2)
C84 0.064(4) 0.034(3) 0.064(4) -0.018(3) 0.003(3) -0.006(3)
C85 0.073(4) 0.052(4) 0.076(4) -0.035(3) 0.017(3) -0.019(3)
C86 0.069(4) 0.061(4) 0.072(4) -0.026(3) 0.004(3) -0.015(3)
C87 0.065(4) 0.071(4) 0.059(4) -0.018(3) 0.013(3) -0.013(3)
C88 0.062(4) 0.053(4) 0.077(4) -0.025(3) 0.011(3) -0.013(3)
C89 0.069(4) 0.056(4) 0.061(4) -0.016(3) 0.013(3) -0.013(3)
C90 0.065(4) 0.049(3) 0.079(4) -0.017(3) 0.007(4) -0.008(3)
C91 0.075(5) 0.049(3) 0.066(4) -0.011(3) 0.000(4) -0.003(3)
C92 0.085(5) 0.059(4) 0.083(5) -0.007(3) -0.014(4) -0.009(4)
Cu1 0.0385(4) 0.0137(2) 0.0227(3) -0.00042(19) -0.0016(2) -0.0041(2)

loop_
_atom_type_symbol
_atom_type_description
_atom_type_scat_dispersion_real
_atom_type_scat_dispersion_imag
_atom_type_scat_source
C C 0.0033 0.0016 'International Tables Vol C Tables 4.2.6.8 and 6.1.1.4'
H H 0.0000 0.0000 'International Tables Vol C Tables 4.2.6.8 and 6.1.1.4'
N N 0.0061 0.0033 'International Tables Vol C Tables 4.2.6.8 and 6.1.1.4'
O O 0.0106 0.0060 'International Tables Vol C Tables 4.2.6.8 and 6.1.1.4'
Cu Cu 0.3201 1.2651 'International Tables Vol C Tables 4.2.6.8 and 6.1.1.4'

loop_
_geom_angle_atom_site_label_1
_geom_angle_atom_site_label_2
_geom_angle_atom_site_label_3
_geom_angle
_geom_angle_site_symmetry_1
_geom_angle_site_symmetry_3
_geom_angle_publ_flag
C4 N1 C1 105.6(3) . . ?
C4 N1 Cu1 126.9(2) . . ?
C1 N1 Cu1 126.9(3) . . ?
N1 C1 C20 124.8(3) . . ?
N1 C1 C2 110.4(3) . . ?
C20 C1 C2 124.8(3) . . ?
C3 C2 C1 107.6(3) . . ?
C2 C3 C4 106.0(4) . . ?
N1 C4 C17 125.4(3) . . ?
N1 C4 C3 110.3(3) . . ?
C17 C4 C3 124.2(4) . . ?
C5 N2 C8 106.1(3) . . ?
C5 N2 Cu1 126.7(3) . . ?
C8 N2 Cu1 126.6(3) . . ?
N2 C5 C17 125.4(4) . . ?
N2 C5 C6 109.9(3) . . ?
C17 C5 C6 124.6(4) . . ?
C7 C6 C5 106.7(4) . . ?
C6 C7 C8 107.3(4) . . ?
N2 C8 C18 124.3(4) . . ?
N2 C8 C7 109.8(3) . . ?
C18 C8 C7 125.5(4) . . ?
C12 N3 C9 105.7(3) . . ?
C12 N3 Cu1 126.5(3) . . ?
C9 N3 Cu1 126.8(3) . . ?
N3 C9 C18 124.3(4) . . ?
N3 C9 C10 109.9(3) . . ?
C18 C9 C10 125.7(4) . . ?
C11 C10 C9 107.4(4) . . ?
C10 C11 C12 107.8(4) . . ?
N3 C12 C19 125.3(4) . . ?
N3 C12 C11 109.1(3) . . ?
C19 C12 C11 125.5(4) . . ?
C13 N4 C16 105.4(3) . . ?
C13 N4 Cu1 127.7(2) . . ?
C16 N4 Cu1 126.4(3) . . ?
N4 C13 C19 124.8(3) . . ?
N4 C13 C14 110.4(3) . . ?
C19 C13 C14 124.6(4) . . ?
C15 C14 C13 107.1(4) . . ?
C14 C15 C16 107.0(3) . . ?
C20 C16 N4 125.5(3) . . ?
C20 C16 C15 124.4(3) . . ?
N4 C16 C15 110.0(3) . . ?
C4 C17 C5 123.4(4) . . ?
C4 C17 C21 117.0(3) . . ?
C5 C17 C21 119.6(3) . . ?
C9 C18 C8 124.1(4) . . ?
C9 C18 C27 117.7(4) . . ?
C8 C18 C27 118.2(4) . . ?
C13 C19 C12 123.3(4) . . ?
C13 C19 C33 118.2(3) . . ?
C12 C19 C33 118.3(3) . . ?
C16 C20 C1 124.5(3) . . ?
C16 C20 C39 118.6(3) . . ?
C1 C20 C39 116.9(3) . . ?
C26 C21 C22 119.1(4) . . ?
C26 C21 C17 119.2(4) . . ?
C22 C21 C17 121.5(4) . . ?
C23 C22 C21 119.8(4) . . ?
C22 C23 C24 121.1(4) . . ?
C23 C24 C25 119.2(4) . . ?
C23 C24 C45 118.0(4) . . ?
C25 C24 C45 122.8(4) . . ?
C26 C25 C24 119.9(4) . . ?
C25 C26 C21 120.9(4) . . ?
C28 C27 C32 117.8(3) . . ?
C28 C27 C18 121.4(4) . . ?
C32 C27 C18 120.8(4) . . ?
C29 C28 C27 120.5(4) . . ?
C30 C29 C28 121.0(4) . . ?
C29 C30 C31 119.2(4) . . ?
C29 C30 C57 118.5(4) . . ?
C31 C30 C57 122.3(4) . . ?
C32 C31 C30 119.9(4) . . ?
C31 C32 C27 121.6(4) . . ?
C38 C33 C34 117.6(4) . . ?
C38 C33 C19 120.2(4) . . ?
C34 C33 C19 121.9(4) . . ?
C33 C34 C35 121.2(4) . . ?
C34 C35 C36 119.8(4) . . ?
C37 C36 C35 119.3(4) . . ?
C37 C36 C68 123.3(4) . . ?
C35 C36 C68 117.4(4) . . ?
C36 C37 C38 120.3(4) . . ?
C37 C38 C33 121.7(4) . . ?
C40 C39 C44 118.6(4) . . ?
C40 C39 C20 120.5(4) . . ?
C44 C39 C20 120.9(4) . . ?
C39 C40 C41 120.9(4) . . ?
C42 C41 C40 119.3(4) . . ?
C43 C42 C41 120.4(4) . . ?
C43 C42 C81 122.5(4) . . ?
C41 C42 C81 117.1(4) . . ?
C42 C43 C44 119.9(4) . . ?
C39 C44 C43 120.9(4) . . ?
O1 C45 O2 122.9(4) . . ?
O1 C45 C24 123.6(4) . . ?
O2 C45 C24 113.5(4) . . ?
C45 O2 C46 115.4(4) . . ?
O2 C46 C47 108.0(4) . . ?
C46 C47 C48 111.9(4) . . ?
C49 C48 C47 113.1(4) . . ?
C50 C49 C48 114.3(4) . . ?
C49 C50 C51 113.2(4) . . ?
C52 C51 C50 114.5(4) . . ?
C51 C52 C53 114.7(4) . . ?
C54 C53 C52 112.8(4) . . ?
C53 C54 C55 115.5(4) . . ?
C56 C55 C54 114.0(5) . . ?
O3 C57 O4 124.6(4) . . ?
O3 C57 C30 122.2(4) . . ?
O4 C57 C30 113.3(3) . . ?
C57 O4 C69 114.3(3) . . ?
C69 C58 C59 115.6(4) . . ?
C58 C59 C60 114.0(4) . . ?
C61 C60 C59 113.9(4) . . ?
C60 C61 C62 115.1(5) . . ?
C63 C62 C61 115.1(5) . . ?
C64 C63 C62 113.9(5) . . ?
C63 C64 C65 114.8(5) . . ?
C66 C65 C64 114.7(5) . . ?
C65 C66 C67 113.9(5) . . ?
O5 C68 O6 122.7(4) . . ?
O5 C68 C36 124.5(4) . . ?
O6 C68 C36 112.8(4) . . ?
C68 O6 C70 114.6(4) . . ?
O4 C69 C58 109.7(4) . . ?
O6 C70 C71 108.2(4) . . ?
C70 C71 C72 110.2(4) . . ?
C73 C72 C71 115.4(4) . . ?
C72 C73 C74 112.6(4) . . ?
C75 C74 C73 115.2(4) . . ?
C74 C75 C76 113.1(4) . . ?
C77 C76 C75 115.9(5) . . ?
C76 C77 C78 116.4(5) . . ?
C79 C78 C77 114.4(5) . . ?
C78 C79 C80 115.9(5) . . ?
O7 C81 O8 123.8(4) . . ?
O7 C81 C42 125.4(4) . . ?
O8 C81 C42 110.7(4) . . ?
C81 O8 C82 117.4(3) . . ?
O8 C82 C83 110.3(3) . . ?
C84 C83 C82 110.9(4) . . ?
C83 C84 C85 114.0(4) . . ?
C86 C85 C84 115.3(5) . . ?
C85 C86 C87 113.2(5) . . ?
C88 C87 C86 115.1(5) . . ?
C87 C88 C89 112.5(5) . . ?
C90 C89 C88 115.2(5) . . ?
C89 C90 C91 113.7(5) . . ?
C92 C91 C90 114.2(5) . . ?
N3 Cu1 N4 89.87(12) . . ?
N3 Cu1 N2 90.10(13) . . ?
N4 Cu1 N2 176.38(14) . . ?
N3 Cu1 N1 175.87(14) . . ?
N4 Cu1 N1 90.58(12) . . ?
N2 Cu1 N1 89.71(13) . . ?

loop_
_geom_bond_atom_site_label_1
_geom_bond_atom_site_label_2
_geom_bond_distance
_geom_bond_site_symmetry_2
_geom_bond_publ_flag
N1 C4 1.370(5) . ?
N1 C1 1.376(4) . ?
N1 Cu1 2.008(3) . ?
C1 C20 1.411(5) . ?
C1 C2 1.428(5) . ?
C2 C3 1.354(5) . ?
C3 C4 1.453(5) . ?
C4 C17 1.393(5) . ?
N2 C5 1.370(5) . ?
N2 C8 1.382(5) . ?
N2 Cu1 2.004(3) . ?
C5 C17 1.401(5) . ?
C5 C6 1.453(5) . ?
C6 C7 1.355(5) . ?
C7 C8 1.439(6) . ?
C8 C18 1.407(6) . ?
N3 C12 1.385(5) . ?
N3 C9 1.386(5) . ?
N3 Cu1 1.997(3) . ?
C9 C18 1.401(6) . ?
C9 C10 1.429(6) . ?
C10 C11 1.341(5) . ?
C11 C12 1.441(5) . ?
C12 C19 1.404(5) . ?
N4 C13 1.372(5) . ?
N4 C16 1.391(5) . ?
N4 Cu1 1.997(3) . ?
C13 C19 1.402(5) . ?
C13 C14 1.446(5) . ?
C14 C15 1.348(5) . ?
C15 C16 1.446(5) . ?
C16 C20 1.385(5) . ?
C17 C21 1.504(5) . ?
C18 C27 1.508(5) . ?
C19 C33 1.499(5) . ?
C20 C39 1.506(5) . ?
C21 C26 1.394(6) . ?
C21 C22 1.398(6) . ?
C22 C23 1.388(5) . ?
C23 C24 1.388(6) . ?
C24 C25 1.397(6) . ?
C24 C45 1.490(6) . ?
C25 C26 1.388(6) . ?
C27 C28 1.400(5) . ?
C27 C32 1.401(5) . ?
C28 C29 1.389(5) . ?
C29 C30 1.385(5) . ?
C30 C31 1.390(5) . ?
C30 C57 1.501(5) . ?
C31 C32 1.384(5) . ?
C33 C38 1.392(6) . ?
C33 C34 1.395(6) . ?
C34 C35 1.395(6) . ?
C35 C36 1.405(6) . ?
C36 C37 1.374(6) . ?
C36 C68 1.488(6) . ?
C37 C38 1.389(5) . ?
C39 C40 1.383(6) . ?
C39 C44 1.387(6) . ?
C40 C41 1.399(5) . ?
C41 C42 1.384(6) . ?
C42 C43 1.372(6) . ?
C42 C81 1.507(5) . ?
C43 C44 1.390(5) . ?
C45 O1 1.212(5) . ?
C45 O2 1.343(5) . ?
O2 C46 1.451(5) . ?
C46 C47 1.504(7) . ?
C47 C48 1.525(6) . ?
C48 C49 1.524(6) . ?
C49 C50 1.516(6) . ?
C50 C51 1.526(6) . ?
C51 C52 1.521(6) . ?
C52 C53 1.526(6) . ?
C53 C54 1.524(6) . ?
C54 C55 1.530(7) . ?
C55 C56 1.499(7) . ?
C57 O3 1.204(5) . ?
C57 O4 1.335(5) . ?
O4 C69 1.463(5) . ?
C58 C69 1.502(6) . ?
C58 C59 1.504(7) . ?
C59 C60 1.536(6) . ?
C60 C61 1.515(7) . ?
C61 C62 1.531(7) . ?
C62 C63 1.519(7) . ?
C63 C64 1.515(7) . ?
C64 C65 1.528(7) . ?
C65 C66 1.518(7) . ?
C66 C67 1.521(8) . ?
C68 O5 1.218(5) . ?
C68 O6 1.341(5) . ?
O6 C70 1.460(5) . ?
C70 C71 1.507(6) . ?
C71 C72 1.528(6) . ?
C72 C73 1.523(6) . ?
C73 C74 1.531(6) . ?
C74 C75 1.524(6) . ?
C75 C76 1.524(7) . ?
C76 C77 1.497(7) . ?
C77 C78 1.523(7) . ?
C78 C79 1.508(7) . ?
C79 C80 1.514(7) . ?
C81 O7 1.202(5) . ?
C81 O8 1.343(5) . ?
O8 C82 1.465(4) . ?
C82 C83 1.519(6) . ?
C83 C84 1.515(6) . ?
C84 C85 1.548(7) . ?
C85 C86 1.475(7) . ?
C86 C87 1.562(7) . ?
C87 C88 1.542(8) . ?
C88 C89 1.546(7) . ?
C89 C90 1.521(8) . ?
C90 C91 1.523(7) . ?
C91 C92 1.518(8) . ?

loop_
_geom_torsion_atom_site_label_1
_geom_torsion_atom_site_label_2
_geom_torsion_atom_site_label_3
_geom_torsion_atom_site_label_4
_geom_torsion
_geom_torsion_site_symmetry_1
_geom_torsion_site_symmetry_2
_geom_torsion_site_symmetry_3
_geom_torsion_site_symmetry_4
_geom_torsion_publ_flag
C4 N1 C1 C20 177.5(4) . . . . ?
Cu1 N1 C1 C20 -10.5(6) . . . . ?
C4 N1 C1 C2 -1.8(5) . . . . ?
Cu1 N1 C1 C2 170.1(3) . . . . ?
N1 C1 C2 C3 0.2(5) . . . . ?
C20 C1 C2 C3 -179.2(4) . . . . ?
C1 C2 C3 C4 1.5(5) . . . . ?
C1 N1 C4 C17 -174.2(4) . . . . ?
Cu1 N1 C4 C17 13.9(6) . . . . ?
C1 N1 C4 C3 2.8(5) . . . . ?
Cu1 N1 C4 C3 -169.2(3) . . . . ?
C2 C3 C4 N1 -2.7(5) . . . . ?
C2 C3 C4 C17 174.3(4) . . . . ?
C8 N2 C5 C17 -172.9(4) . . . . ?
Cu1 N2 C5 C17 15.2(6) . . . . ?
C8 N2 C5 C6 4.3(5) . . . . ?
Cu1 N2 C5 C6 -167.5(3) . . . . ?
N2 C5 C6 C7 -2.5(5) . . . . ?
C17 C5 C6 C7 174.7(4) . . . . ?
C5 C6 C7 C8 -0.3(5) . . . . ?
C5 N2 C8 C18 168.3(4) . . . . ?
Cu1 N2 C8 C18 -19.8(6) . . . . ?
C5 N2 C8 C7 -4.5(5) . . . . ?
Cu1 N2 C8 C7 167.4(3) . . . . ?
C6 C7 C8 N2 3.0(5) . . . . ?
C6 C7 C8 C18 -169.7(4) . . . . ?
C12 N3 C9 C18 171.7(4) . . . . ?
Cu1 N3 C9 C18 -19.3(6) . . . . ?
C12 N3 C9 C10 -4.5(4) . . . . ?
Cu1 N3 C9 C10 164.5(3) . . . . ?
N3 C9 C10 C11 3.4(5) . . . . ?
C18 C9 C10 C11 -172.8(4) . . . . ?
C9 C10 C11 C12 -0.7(5) . . . . ?
C9 N3 C12 C19 -173.8(4) . . . . ?
Cu1 N3 C12 C19 17.1(6) . . . . ?
C9 N3 C12 C11 4.0(4) . . . . ?
Cu1 N3 C12 C11 -165.1(3) . . . . ?
C10 C11 C12 N3 -2.1(5) . . . . ?
C10 C11 C12 C19 175.7(4) . . . . ?
C16 N4 C13 C19 -172.9(4) . . . . ?
Cu1 N4 C13 C19 15.1(6) . . . . ?
C16 N4 C13 C14 2.0(5) . . . . ?
Cu1 N4 C13 C14 -169.9(3) . . . . ?
N4 C13 C14 C15 -2.0(5) . . . . ?
C19 C13 C14 C15 172.9(4) . . . . ?
C13 C14 C15 C16 1.1(5) . . . . ?
C13 N4 C16 C20 175.5(4) . . . . ?
Cu1 N4 C16 C20 -12.4(6) . . . . ?
C13 N4 C16 C15 -1.3(5) . . . . ?
Cu1 N4 C16 C15 170.8(3) . . . . ?
C14 C15 C16 C20 -176.8(4) . . . . ?
C14 C15 C16 N4 0.1(5) . . . . ?
N1 C4 C17 C5 -2.3(7) . . . . ?
C3 C4 C17 C5 -178.8(4) . . . . ?
N1 C4 C17 C21 179.9(4) . . . . ?
C3 C4 C17 C21 3.4(6) . . . . ?
N2 C5 C17 C4 -13.1(7) . . . . ?
C6 C5 C17 C4 170.1(4) . . . . ?
N2 C5 C17 C21 164.7(4) . . . . ?
C6 C5 C17 C21 -12.2(6) . . . . ?
N3 C9 C18 C8 10.5(7) . . . . ?
C10 C9 C18 C8 -173.9(4) . . . . ?
N3 C9 C18 C27 -169.6(4) . . . . ?
C10 C9 C18 C27 6.0(6) . . . . ?
N2 C8 C18 C9 9.9(7) . . . . ?
C7 C8 C18 C9 -178.4(4) . . . . ?
N2 C8 C18 C27 -170.1(4) . . . . ?
C7 C8 C18 C27 1.7(6) . . . . ?
N4 C13 C19 C12 -7.2(7) . . . . ?
C14 C13 C19 C12 178.6(4) . . . . ?
N4 C13 C19 C33 178.6(4) . . . . ?
C14 C13 C19 C33 4.4(6) . . . . ?
N3 C12 C19 C13 -9.6(7) . . . . ?
C11 C12 C19 C13 172.9(4) . . . . ?
N3 C12 C19 C33 164.5(4) . . . . ?
C11 C12 C19 C33 -12.9(6) . . . . ?
N4 C16 C20 C1 5.8(7) . . . . ?
C15 C16 C20 C1 -177.9(4) . . . . ?
N4 C16 C20 C39 -172.5(4) . . . . ?
C15 C16 C20 C39 3.8(6) . . . . ?
N1 C1 C20 C16 6.3(7) . . . . ?
C2 C1 C20 C16 -174.4(4) . . . . ?
N1 C1 C20 C39 -175.3(4) . . . . ?
C2 C1 C20 C39 3.9(6) . . . . ?
C4 C17 C21 C26 91.0(5) . . . . ?
C5 C17 C21 C26 -86.9(5) . . . . ?
C4 C17 C21 C22 -84.4(5) . . . . ?
C5 C17 C21 C22 97.7(5) . . . . ?
C26 C21 C22 C23 -0.5(6) . . . . ?
C17 C21 C22 C23 174.9(4) . . . . ?
C21 C22 C23 C24 0.8(6) . . . . ?
C22 C23 C24 C25 -0.7(6) . . . . ?
C22 C23 C24 C45 178.8(4) . . . . ?
C23 C24 C25 C26 0.4(6) . . . . ?
C45 C24 C25 C26 -179.1(4) . . . . ?
C24 C25 C26 C21 -0.1(6) . . . . ?
C22 C21 C26 C25 0.2(6) . . . . ?
C17 C21 C26 C25 -175.3(4) . . . . ?
C9 C18 C27 C28 -123.0(5) . . . . ?
C8 C18 C27 C28 56.9(6) . . . . ?
C9 C18 C27 C32 57.0(6) . . . . ?
C8 C18 C27 C32 -123.1(5) . . . . ?
C32 C27 C28 C29 -0.7(7) . . . . ?
C18 C27 C28 C29 179.3(4) . . . . ?
C27 C28 C29 C30 -0.3(7) . . . . ?
C28 C29 C30 C31 0.3(7) . . . . ?
C28 C29 C30 C57 -179.0(4) . . . . ?
C29 C30 C31 C32 0.6(7) . . . . ?
C57 C30 C31 C32 179.9(4) . . . . ?
C30 C31 C32 C27 -1.7(7) . . . . ?
C28 C27 C32 C31 1.7(7) . . . . ?
C18 C27 C32 C31 -178.3(4) . . . . ?
C13 C19 C33 C38 117.1(4) . . . . ?
C12 C19 C33 C38 -57.3(6) . . . . ?
C13 C19 C33 C34 -56.3(6) . . . . ?
C12 C19 C33 C34 129.3(4) . . . . ?
C38 C33 C34 C35 -3.6(7) . . . . ?
C19 C33 C34 C35 170.0(4) . . . . ?
C33 C34 C35 C36 2.2(7) . . . . ?
C34 C35 C36 C37 1.5(7) . . . . ?
C34 C35 C36 C68 -176.8(4) . . . . ?
C35 C36 C37 C38 -3.7(7) . . . . ?
C68 C36 C37 C38 174.5(4) . . . . ?
C36 C37 C38 C33 2.3(7) . . . . ?
C34 C33 C38 C37 1.4(7) . . . . ?
C19 C33 C38 C37 -172.3(4) . . . . ?
C16 C20 C39 C40 82.6(5) . . . . ?
C1 C20 C39 C40 -95.8(5) . . . . ?
C16 C20 C39 C44 -99.3(5) . . . . ?
C1 C20 C39 C44 82.3(5) . . . . ?
C44 C39 C40 C41 -0.4(6) . . . . ?
C20 C39 C40 C41 177.8(4) . . . . ?
C39 C40 C41 C42 -0.8(7) . . . . ?
C40 C41 C42 C43 1.0(7) . . . . ?
C40 C41 C42 C81 -176.7(4) . . . . ?
C41 C42 C43 C44 -0.2(6) . . . . ?
C81 C42 C43 C44 177.5(4) . . . . ?
C40 C39 C44 C43 1.3(6) . . . . ?
C20 C39 C44 C43 -176.9(4) . . . . ?
C42 C43 C44 C39 -1.0(6) . . . . ?
C23 C24 C45 O1 -8.1(6) . . . . ?
C25 C24 C45 O1 171.4(4) . . . . ?
C23 C24 C45 O2 172.2(4) . . . . ?
C25 C24 C45 O2 -8.3(6) . . . . ?
O1 C45 O2 C46 2.5(6) . . . . ?
C24 C45 O2 C46 -177.8(3) . . . . ?
C45 O2 C46 C47 177.0(4) . . . . ?
O2 C46 C47 C48 -171.9(4) . . . . ?
C46 C47 C48 C49 177.8(4) . . . . ?
C47 C48 C49 C50 179.9(4) . . . . ?
C48 C49 C50 C51 179.5(4) . . . . ?
C49 C50 C51 C52 179.8(4) . . . . ?
C50 C51 C52 C53 -62.3(6) . . . . ?
C51 C52 C53 C54 -170.5(4) . . . . ?
C52 C53 C54 C55 -172.3(4) . . . . ?
C53 C54 C55 C56 -62.6(6) . . . . ?
C29 C30 C57 O3 -13.6(7) . . . . ?
C31 C30 C57 O3 167.1(5) . . . . ?
C29 C30 C57 O4 166.2(4) . . . . ?
C31 C30 C57 O4 -13.1(6) . . . . ?
O3 C57 O4 C69 -0.5(7) . . . . ?
C30 C57 O4 C69 179.8(4) . . . . ?
C69 C58 C59 C60 -173.9(4) . . . . ?
C58 C59 C60 C61 -174.9(5) . . . . ?
C59 C60 C61 C62 -170.0(5) . . . . ?
C60 C61 C62 C63 -55.8(7) . . . . ?
C61 C62 C63 C64 -169.2(5) . . . . ?
C62 C63 C64 C65 -178.8(5) . . . . ?
C63 C64 C65 C66 -174.9(5) . . . . ?
C64 C65 C66 C67 178.5(5) . . . . ?
C37 C36 C68 O5 -170.9(5) . . . . ?
C35 C36 C68 O5 7.4(7) . . . . ?
C37 C36 C68 O6 6.3(7) . . . . ?
C35 C36 C68 O6 -175.5(4) . . . . ?
O5 C68 O6 C70 6.1(7) . . . . ?
C36 C68 O6 C70 -171.2(4) . . . . ?
C57 O4 C69 C58 175.3(4) . . . . ?
C59 C58 C69 O4 -66.6(6) . . . . ?
C68 O6 C70 C71 178.0(4) . . . . ?
O6 C70 C71 C72 -165.8(4) . . . . ?
C70 C71 C72 C73 -179.5(4) . . . . ?
C71 C72 C73 C74 -174.9(4) . . . . ?
C72 C73 C74 C75 -178.1(4) . . . . ?
C73 C74 C75 C76 -174.3(5) . . . . ?
C74 C75 C76 C77 -61.3(7) . . . . ?
C75 C76 C77 C78 177.8(5) . . . . ?
C76 C77 C78 C79 -176.4(5) . . . . ?
C77 C78 C79 C80 175.9(5) . . . . ?
C43 C42 C81 O7 167.9(4) . . . . ?
C41 C42 C81 O7 -14.5(6) . . . . ?
C43 C42 C81 O8 -13.0(5) . . . . ?
C41 C42 C81 O8 164.7(4) . . . . ?
O7 C81 O8 C82 7.1(6) . . . . ?
C42 C81 O8 C82 -172.0(3) . . . . ?
C81 O8 C82 C83 90.5(5) . . . . ?
O8 C82 C83 C84 165.6(4) . . . . ?
C82 C83 C84 C85 176.2(4) . . . . ?
C83 C84 C85 C86 57.8(7) . . . . ?
C84 C85 C86 C87 170.4(5) . . . . ?
C85 C86 C87 C88 64.4(7) . . . . ?
C86 C87 C88 C89 176.1(5) . . . . ?
C87 C88 C89 C90 -179.0(5) . . . . ?
C88 C89 C90 C91 -178.9(5) . . . . ?
C89 C90 C91 C92 -179.1(5) . . . . ?
